data_2310237
loop_
_publ_author_name
'Nielson, J.W.'
'Baenziger, N.C.'

_publ_section_title
;
 The crystal strutures of Na Hg2, Na Hg and Na3 Hg2
;
_journal_name_full 'Acta Crystallographica (1,1948-23,1967)'
_journal_page_first 277
_journal_page_last 282
_journal_volume 7
_journal_year 1954
_chemical_formula_sum 'Hg4 Na6'
_space_group_IT_number 136
_symmetry_space_group_name_Hall '-P 4n 2n'
_symmetry_space_group_name_H-M 'P 42/m n m'
_cell_angle_alpha 90
_cell_angle_beta 90
_cell_angle_gamma 90
_cell_formula_units_Z 2
_cell_length_a 8.52
_cell_length_b 8.52
_cell_length_c 7.8
_cell_volume 566.205
_citation_journal_id_ASTM ACCRA9
_cod_data_source_file Nielson_ACCRA9_1954_645.cif
_cod_data_source_block Hg2Na3
_cod_depositor_comments
;

2023-05-16
Z value and formula fixed to values more according to usual
chemical conventions.                 miguel
;
_cod_original_formula_sum 'Hg2 Na3'
_cod_original_formula_units_Z 4
_cod_original_cell_volume 566.2052
_cod_database_code 2310237

loop_
_symmetry_equiv_pos_as_xyz
x,y,z
-y+1/2,x+1/2,z+1/2
-x,-y,z
y+1/2,-x+1/2,z+1/2
x+1/2,-y+1/2,-z+1/2
y,x,-z
-x+1/2,y+1/2,-z+1/2
-y,-x,-z
-x,-y,-z
y-1/2,-x-1/2,-z-1/2
x,y,-z
-y-1/2,x-1/2,-z-1/2
-x-1/2,y-1/2,z-1/2
-y,-x,z
x-1/2,-y-1/2,z-1/2
y,x,z

loop_
_atom_site_label
_atom_site_type_symbol
_atom_site_fract_x
_atom_site_fract_y
_atom_site_fract_z
_atom_site_occupancy
_atom_site_U_iso_or_equiv
Hg1 Hg 0.125 0.125 0.19 1 0.0
Na3 Na 0.21 0.79 0 1 0.0
Na1 Na 0 0.5 0 1 0.0
Na2 Na 0.368 0.368 0 1 0.0
